data_7154599
loop_
_publ_author_name
'Liu, Shan'
'Xi, Hailing'
'Zhang, Jingjing'
'Wu, Xia'
'Gao, Qinghe'
'Wu, Anxin'

_publ_section_title
;
 Organopromoted direct synthesis of
 6-iodo-3-methylthioimidazo[1,2-a]pyridines via convergent integration of
 three self-sorting domino sequences.
;
_journal_issue 33
_journal_name_full 'Organic &amp; biomolecular chemistry'
_journal_page_first 8807
_journal_page_last 8811
_journal_paper_doi 10.1039/c5ob01313e
_journal_volume 13
_journal_year 2015
_chemical_formula_sum 'C14 H11 I N2 S'
_chemical_formula_weight 366.21
_chemical_name_systematic
; 
 ? 
;
_space_group_IT_number 2
_symmetry_cell_setting triclinic
_symmetry_space_group_name_Hall '-P 1'
_symmetry_space_group_name_H-M 'P -1'
_atom_sites_solution_hydrogens geom
_atom_sites_solution_primary direct
_atom_sites_solution_secondary difmap
_audit_creation_method SHELXL-97
_audit_update_record
;
2015-06-24 deposited with the CCDC.
2015-07-17 downloaded from the CCDC.
;
_cell_angle_alpha 91.830(2)
_cell_angle_beta 96.597(3)
_cell_angle_gamma 110.961(2)
_cell_formula_units_Z 2
_cell_length_a 7.9798(13)
_cell_length_b 8.2157(14)
_cell_length_c 11.2639(18)
_cell_measurement_reflns_used 4843
_cell_measurement_temperature 298(2)
_cell_measurement_theta_max 31.75
_cell_measurement_theta_min 2.66
_cell_volume 682.90(19)
_computing_cell_refinement 'Bruker SAINT'
_computing_data_collection 'Bruker APEX2'
_computing_data_reduction 'Bruker SAINT'
_computing_molecular_graphics 'Bruker SHELXTL'
_computing_publication_material 'Bruker SHELXTL'
_computing_structure_refinement 'SHELXL-97 (Sheldrick, 1997)'
_computing_structure_solution 'SHELXS-97 (Sheldrick, 1990)'
_diffrn_ambient_temperature 298(2)
_diffrn_measured_fraction_theta_full 0.986
_diffrn_measured_fraction_theta_max 0.986
_diffrn_measurement_device_type 'Bruker APEX-II CCD'
_diffrn_measurement_method '\f and \w scans'
_diffrn_radiation_monochromator graphite
_diffrn_radiation_source 'fine-focus sealed tube'
_diffrn_radiation_type MoK\a
_diffrn_radiation_wavelength 0.71073
_diffrn_reflns_av_R_equivalents 0.0257
_diffrn_reflns_av_sigmaI/netI 0.0376
_diffrn_reflns_limit_h_max 10
_diffrn_reflns_limit_h_min -9
_diffrn_reflns_limit_k_max 10
_diffrn_reflns_limit_k_min -10
_diffrn_reflns_limit_l_max 14
_diffrn_reflns_limit_l_min -14
_diffrn_reflns_number 5028
_diffrn_reflns_theta_full 26.99
_diffrn_reflns_theta_max 26.99
_diffrn_reflns_theta_min 1.83
_exptl_absorpt_coefficient_mu 2.480
_exptl_absorpt_correction_T_max 0.7895
_exptl_absorpt_correction_T_min 0.7551
_exptl_absorpt_correction_type multi-scan
_exptl_crystal_colour colorless
_exptl_crystal_density_diffrn 1.781
_exptl_crystal_density_method 'not measured'
_exptl_crystal_description block
_exptl_crystal_F_000 356
_exptl_crystal_size_max 0.12
_exptl_crystal_size_mid 0.10
_exptl_crystal_size_min 0.10
_refine_diff_density_max 0.908
_refine_diff_density_min -0.783
_refine_diff_density_rms 0.100
_refine_ls_extinction_expression Fc^*^=kFc[1+0.001xFc^2^\l^3^/sin(2\q)]^-1/4^
_refine_ls_extinction_method none
_refine_ls_goodness_of_fit_ref 1.146
_refine_ls_hydrogen_treatment mixed
_refine_ls_matrix_type full
_refine_ls_number_parameters 165
_refine_ls_number_reflns 2952
_refine_ls_number_restraints 0
_refine_ls_restrained_S_all 1.146
_refine_ls_R_factor_all 0.0316
_refine_ls_R_factor_gt 0.0296
_refine_ls_shift/su_max 0.001
_refine_ls_shift/su_mean 0.000
_refine_ls_structure_factor_coef Fsqd
_refine_ls_weighting_details 'calc w=1/[\s^2^(Fo^2^)+(0.0494P)^2^+0.4867P] where P=(Fo^2^+2Fc^2^)/3'
_refine_ls_weighting_scheme calc
_refine_ls_wR_factor_gt 0.0943
_refine_ls_wR_factor_ref 0.0967
_reflns_number_gt 2757
_reflns_number_total 2952
_reflns_threshold_expression >2sigma(I)
_cod_data_source_file c5ob01313e2.cif
_cod_data_source_block g:\150325b_1\mo_150325b_1_0m
_cod_depositor_comments
;
The following automatic conversions were performed:

'_symmetry_cell_setting' value 'Triclinic' changed to 'triclinic'
according to
/usr/data/users/saulius/crontab/automatic-downloads/rss-feeds/RSC/lib/dictionaries/cif_core.dic
dictionary named 'cif_core.dic' version 2.4.2 from 2011-04-26.

Automatic conversion script
Id: cif_fix_values 3271 2015-04-21 07:52:19Z andrius 

 Adding full bibliography for 7154599.cif.
;
_cod_original_sg_symbol_H-M P-1
_cod_database_code 7154599

loop_
_symmetry_equiv_pos_as_xyz
'x, y, z'
'-x, -y, -z'

loop_
_atom_site_label
_atom_site_type_symbol
_atom_site_fract_x
_atom_site_fract_y
_atom_site_fract_z
_atom_site_U_iso_or_equiv
_atom_site_adp_type
_atom_site_occupancy
_atom_site_symmetry_multiplicity
_atom_site_calc_flag
_atom_site_refinement_flags
N2 N 0.3931(3) 0.6080(3) 0.1675(2) 0.0305(5) Uani 1 1 d .
C1 C 0.1765(4) 0.4440(4) -0.1383(3) 0.0346(6) Uani 1 1 d .
C2 C 0.0219(4) 0.2919(5) -0.1477(3) 0.0450(7) Uani 1 1 d .
H2 H -0.0173 0.2394 -0.0789 0.054 Uiso 1 1 calc R
C3 C -0.0732(5) 0.2191(5) -0.2594(4) 0.0537(9) Uani 1 1 d .
H3 H -0.1752 0.1172 -0.2652 0.064 Uiso 1 1 calc R
C4 C -0.0176(5) 0.2969(6) -0.3623(4) 0.0570(9) Uani 1 1 d .
H4 H -0.0826 0.2482 -0.4368 0.068 Uiso 1 1 calc R
C5 C 0.1344(6) 0.4468(6) -0.3539(3) 0.0528(8) Uani 1 1 d .
H5 H 0.1730 0.4987 -0.4230 0.063 Uiso 1 1 calc R
N1 N 0.3636(3) 0.7102(3) -0.0120(2) 0.0355(5) Uani 1 1 d .
C6 C 0.2305(4) 0.5210(5) -0.2421(3) 0.0415(7) Uani 1 1 d .
H6 H 0.3319 0.6234 -0.2371 0.050 Uiso 1 1 calc R
C7 C 0.2746(4) 0.5322(4) -0.0212(3) 0.0323(5) Uani 1 1 d .
C8 C 0.4349(4) 0.7532(4) 0.1010(3) 0.0327(5) Uani 1 1 d .
C9 C 0.2908(4) 0.4640(3) 0.0885(3) 0.0312(5) Uani 1 1 d .
C10 C 0.4440(4) 0.6201(4) 0.2884(3) 0.0351(6) Uani 1 1 d .
H10 H 0.4113 0.5209 0.3311 0.042 Uiso 1 1 calc R
C11 C 0.5428(4) 0.7793(4) 0.3450(3) 0.0355(6) Uani 1 1 d .
C12 C 0.5933(4) 0.9319(4) 0.2812(3) 0.0398(6) Uani 1 1 d .
H12 H 0.6632 1.0400 0.3212 0.048 Uiso 1 1 calc R
C13 C 0.5386(4) 0.9193(4) 0.1611(3) 0.0403(7) Uani 1 1 d .
H13 H 0.5692 1.0189 0.1188 0.048 Uiso 1 1 calc R
C14 C 0.0231(5) 0.2176(6) 0.1931(5) 0.0613(11) Uani 1 1 d .
H14A H 0.0433 0.3080 0.2552 0.092 Uiso 1 1 calc R
H14B H -0.0170 0.1057 0.2258 0.092 Uiso 1 1 calc R
H14C H -0.0678 0.2215 0.1307 0.092 Uiso 1 1 calc R
I1 I 0.61752(3) 0.80021(3) 0.529713(18) 0.05295(15) Uani 1 1 d .
S1 S 0.23341(10) 0.25123(9) 0.13142(8) 0.03740(19) Uani 1 1 d .

loop_
_atom_site_aniso_label
_atom_site_aniso_U_11
_atom_site_aniso_U_22
_atom_site_aniso_U_33
_atom_site_aniso_U_23
_atom_site_aniso_U_13
_atom_site_aniso_U_12
N2 0.0323(10) 0.0266(10) 0.0311(12) 0.0077(9) 0.0016(9) 0.0092(8)
C1 0.0332(13) 0.0358(14) 0.0358(15) 0.0010(11) -0.0008(11) 0.0157(11)
C2 0.0409(15) 0.0431(16) 0.0419(18) 0.0027(13) -0.0025(13) 0.0069(13)
C3 0.0471(18) 0.0512(19) 0.051(2) -0.0087(16) -0.0087(15) 0.0099(15)
C4 0.057(2) 0.065(2) 0.044(2) -0.0118(17) -0.0134(15) 0.0222(18)
C5 0.062(2) 0.064(2) 0.0343(17) 0.0038(15) 0.0013(15) 0.0275(18)
N1 0.0409(12) 0.0307(12) 0.0309(12) 0.0082(9) 0.0017(10) 0.0087(10)
C6 0.0407(15) 0.0457(16) 0.0367(16) 0.0038(13) 0.0004(12) 0.0155(13)
C7 0.0311(12) 0.0311(13) 0.0335(14) 0.0058(10) 0.0016(10) 0.0105(10)
C8 0.0351(13) 0.0280(12) 0.0330(14) 0.0093(10) 0.0028(10) 0.0090(10)
C9 0.0326(12) 0.0267(12) 0.0328(14) 0.0055(10) 0.0010(10) 0.0098(10)
C10 0.0438(15) 0.0302(13) 0.0300(14) 0.0090(11) 0.0004(11) 0.0125(11)
C11 0.0429(14) 0.0345(14) 0.0277(14) 0.0044(11) -0.0017(11) 0.0142(11)
C12 0.0464(16) 0.0293(13) 0.0371(16) 0.0031(11) 0.0001(12) 0.0075(11)
C13 0.0479(16) 0.0281(13) 0.0360(16) 0.0101(11) 0.0017(12) 0.0037(12)
C14 0.0455(18) 0.062(2) 0.082(3) 0.034(2) 0.0195(19) 0.0210(17)
I1 0.0808(2) 0.04253(17) 0.03057(17) 0.00095(9) -0.00674(11) 0.02096(13)
S1 0.0387(4) 0.0257(3) 0.0470(4) 0.0088(3) 0.0014(3) 0.0116(3)

loop_
_atom_type_symbol
_atom_type_description
_atom_type_scat_dispersion_real
_atom_type_scat_dispersion_imag
_atom_type_scat_source
C C 0.0033 0.0016 'International Tables Vol C Tables 4.2.6.8 and 6.1.1.4'
H H 0.0000 0.0000 'International Tables Vol C Tables 4.2.6.8 and 6.1.1.4'
N N 0.0061 0.0033 'International Tables Vol C Tables 4.2.6.8 and 6.1.1.4'
S S 0.1246 0.1234 'International Tables Vol C Tables 4.2.6.8 and 6.1.1.4'
I I -0.4742 1.8119 'International Tables Vol C Tables 4.2.6.8 and 6.1.1.4'

loop_
_geom_angle_atom_site_label_1
_geom_angle_atom_site_label_2
_geom_angle_atom_site_label_3
_geom_angle
C10 N2 C8 122.5(2)
C10 N2 C9 130.6(2)
C8 N2 C9 106.8(2)
C6 C1 C2 118.8(3)
C6 C1 C7 119.1(3)
C2 C1 C7 121.9(3)
C3 C2 C1 120.1(3)
C3 C2 H2 119.9
C1 C2 H2 119.9
C4 C3 C2 120.5(4)
C4 C3 H3 119.7
C2 C3 H3 119.7
C5 C4 C3 119.8(3)
C5 C4 H4 120.1
C3 C4 H4 120.1
C4 C5 C6 120.1(4)
C4 C5 H5 119.9
C6 C5 H5 119.9
C8 N1 C7 105.9(2)
C1 C6 C5 120.7(3)
C1 C6 H6 119.7
C5 C6 H6 119.7
N1 C7 C9 111.1(2)
N1 C7 C1 118.8(3)
C9 C7 C1 130.0(3)
N1 C8 N2 111.4(2)
N1 C8 C13 130.3(3)
N2 C8 C13 118.3(3)
C7 C9 N2 104.8(2)
C7 C9 S1 132.9(2)
N2 C9 S1 121.8(2)
C11 C10 N2 118.7(3)
C11 C10 H10 120.6
N2 C10 H10 120.6
C10 C11 C12 121.3(3)
C10 C11 I1 119.1(2)
C12 C11 I1 119.6(2)
C13 C12 C11 119.6(3)
C13 C12 H12 120.2
C11 C12 H12 120.2
C12 C13 C8 119.5(3)
C12 C13 H13 120.2
C8 C13 H13 120.2
S1 C14 H14A 109.5
S1 C14 H14B 109.5
H14A C14 H14B 109.5
S1 C14 H14C 109.5
H14A C14 H14C 109.5
H14B C14 H14C 109.5
C9 S1 C14 102.09(16)

loop_
_geom_bond_atom_site_label_1
_geom_bond_atom_site_label_2
_geom_bond_distance
N2 C10 1.366(4)
N2 C8 1.388(3)
N2 C9 1.390(4)
C1 C6 1.386(5)
C1 C2 1.398(4)
C1 C7 1.475(4)
C2 C3 1.387(5)
C2 H2 0.9300
C3 C4 1.382(6)
C3 H3 0.9300
C4 C5 1.376(6)
C4 H4 0.9300
C5 C6 1.392(5)
C5 H5 0.9300
N1 C8 1.315(4)
N1 C7 1.373(4)
C6 H6 0.9300
C7 C9 1.384(4)
C8 C13 1.417(4)
C9 S1 1.741(3)
C10 C11 1.353(4)
C10 H10 0.9300
C11 C12 1.419(4)
C11 I1 2.081(3)
C12 C13 1.362(5)
C12 H12 0.9300
C13 H13 0.9300
C14 S1 1.823(4)
C14 H14A 0.9600
C14 H14B 0.9600
C14 H14C 0.9600

loop_
_geom_torsion_atom_site_label_1
_geom_torsion_atom_site_label_2
_geom_torsion_atom_site_label_3
_geom_torsion_atom_site_label_4
_geom_torsion
C6 C1 C2 C3 0.9(5)
C7 C1 C2 C3 175.9(3)
C1 C2 C3 C4 -0.7(6)
C2 C3 C4 C5 0.7(6)
C3 C4 C5 C6 -0.8(6)
C2 C1 C6 C5 -1.0(5)
C7 C1 C6 C5 -176.2(3)
C4 C5 C6 C1 1.0(6)
C8 N1 C7 C9 0.2(3)
C8 N1 C7 C1 178.8(2)
C6 C1 C7 N1 25.4(4)
C2 C1 C7 N1 -149.6(3)
C6 C1 C7 C9 -156.3(3)
C2 C1 C7 C9 28.7(5)
C7 N1 C8 N2 -0.9(3)
C7 N1 C8 C13 -179.0(3)
C10 N2 C8 N1 -176.6(3)
C9 N2 C8 N1 1.2(3)
C10 N2 C8 C13 1.7(4)
C9 N2 C8 C13 179.6(3)
N1 C7 C9 N2 0.5(3)
C1 C7 C9 N2 -177.9(3)
N1 C7 C9 S1 -171.2(2)
C1 C7 C9 S1 10.4(5)
C10 N2 C9 C7 176.6(3)
C8 N2 C9 C7 -1.0(3)
C10 N2 C9 S1 -10.5(4)
C8 N2 C9 S1 171.9(2)
C8 N2 C10 C11 -1.7(4)
C9 N2 C10 C11 -178.9(3)
N2 C10 C11 C12 0.1(5)
N2 C10 C11 I1 179.0(2)
C10 C11 C12 C13 1.3(5)
I1 C11 C12 C13 -177.5(3)
C11 C12 C13 C8 -1.2(5)
N1 C8 C13 C12 177.8(3)
N2 C8 C13 C12 -0.3(5)
C7 C9 S1 C14 -101.6(3)
N2 C9 S1 C14 87.8(3)
